data_4024883
loop_
_publ_author_name
'Pinhong Chen'
'Lidong Cao'
'Chaozhong Li'

_publ_section_title
;
Protecting-Group-Free Total Synthesis of (\+-)-Subincanadine F
;
_journal_name_full 'Journal of Organic Chemistry'
_journal_page_first 7533
_journal_page_last 7535
_journal_paper_doi 10.1021/jo901444e
_journal_volume 74
_journal_year 2009
_chemical_formula_sum 'C17 H18 N2 O3'
_chemical_formula_weight 298.33
_chemical_name_systematic
; 
 ? 
;
_space_group_IT_number 61
_symmetry_cell_setting orthorhombic
_symmetry_space_group_name_Hall '-P 2ac 2ab'
_symmetry_space_group_name_H-M 'P b c a'
_atom_sites_solution_hydrogens geom
_atom_sites_solution_primary direct
_atom_sites_solution_secondary difmap
_audit_creation_method SHELXL-97
_cell_angle_alpha 90.00
_cell_angle_beta 90.00
_cell_angle_gamma 90.00
_cell_formula_units_Z 8
_cell_length_a 13.4214(14)
_cell_length_b 13.9761(14)
_cell_length_c 15.4338(16)
_cell_measurement_reflns_used 1445
_cell_measurement_temperature 293(2)
_cell_measurement_theta_max 40.672
_cell_measurement_theta_min 4.967
_cell_volume 2895.1(5)
_computing_cell_refinement 'Bruker SMART'
_computing_data_collection 'Bruker SMART'
_computing_data_reduction 'Bruker SHELXTL'
_computing_molecular_graphics 'Bruker SHELXTL'
_computing_publication_material 'Bruker SHELXTL'
_computing_structure_refinement 'SHELXL-97 (Sheldrick, 1997)'
_computing_structure_solution 'SHELXS-97 (Sheldrick, 1990)'
_diffrn_ambient_temperature 293(2)
_diffrn_measured_fraction_theta_full 0.998
_diffrn_measured_fraction_theta_max 0.998
_diffrn_measurement_device_type 'CCD area detector'
_diffrn_measurement_method 'phi and omega scans'
_diffrn_radiation_monochromator graphite
_diffrn_radiation_source 'fine-focus sealed tube'
_diffrn_radiation_type MoK\a
_diffrn_radiation_wavelength 0.71073
_diffrn_reflns_av_R_equivalents 0.0751
_diffrn_reflns_av_sigmaI/netI 0.0732
_diffrn_reflns_limit_h_max 15
_diffrn_reflns_limit_h_min -17
_diffrn_reflns_limit_k_max 17
_diffrn_reflns_limit_k_min -17
_diffrn_reflns_limit_l_max 11
_diffrn_reflns_limit_l_min -19
_diffrn_reflns_number 16106
_diffrn_reflns_theta_full 27.00
_diffrn_reflns_theta_max 27.00
_diffrn_reflns_theta_min 2.48
_exptl_absorpt_coefficient_mu 0.095
_exptl_absorpt_correction_T_max 1.0000
_exptl_absorpt_correction_T_min 0.7987
_exptl_absorpt_correction_type empirical
_exptl_absorpt_process_details sadabs
_exptl_crystal_colour colorless
_exptl_crystal_density_diffrn 1.369
_exptl_crystal_density_method 'not measured'
_exptl_crystal_description prismatic
_exptl_crystal_F_000 1264
_exptl_crystal_size_max 0.257
_exptl_crystal_size_mid 0.163
_exptl_crystal_size_min 0.098
_refine_diff_density_max 0.175
_refine_diff_density_min -0.169
_refine_diff_density_rms 0.037
_refine_ls_extinction_method none
_refine_ls_goodness_of_fit_ref 0.862
_refine_ls_hydrogen_treatment mixed
_refine_ls_matrix_type full
_refine_ls_number_parameters 208
_refine_ls_number_reflns 3155
_refine_ls_number_restraints 1
_refine_ls_restrained_S_all 0.863
_refine_ls_R_factor_all 0.0954
_refine_ls_R_factor_gt 0.0460
_refine_ls_shift/su_max 0.001
_refine_ls_shift/su_mean 0.000
_refine_ls_structure_factor_coef Fsqd
_refine_ls_weighting_details 'calc w=1/[\s^2^(Fo^2^)+(0.0317P)^2^+0.0000P] where P=(Fo^2^+2Fc^2^)/3'
_refine_ls_weighting_scheme calc
_refine_ls_wR_factor_gt 0.0847
_refine_ls_wR_factor_ref 0.0961
_reflns_number_gt 1770
_reflns_number_total 3155
_reflns_threshold_expression >2sigma(I)
_cod_data_source_file jo901444e_si_002.cif
_cod_data_source_block cd28419
_cod_depositor_comments
;
The following automatic conversions were performed:
'_symmetry_cell_setting' value 'Orthorhombic' changed to 'orthorhombic'
according to '/home/saulius/struct/CIF-dictionaries/cif_core.dic'
dictionary named 'cif_core.dic' version 2.4.1 from 2010-06-29.

Automatic conversion script
Id: cif_fix_enum 1527 2010-12-29 10:47:43Z saulius 
;
_cod_original_sg_symbol_H-M Pbca
_cod_database_code 4024883

loop_
_symmetry_equiv_pos_as_xyz
'x, y, z'
'-x+1/2, -y, z+1/2'
'-x, y+1/2, -z+1/2'
'x+1/2, -y+1/2, -z'
'-x, -y, -z'
'x-1/2, y, -z-1/2'
'x, -y-1/2, z-1/2'
'-x-1/2, y-1/2, z'

loop_
_atom_site_label
_atom_site_type_symbol
_atom_site_fract_x
_atom_site_fract_y
_atom_site_fract_z
_atom_site_U_iso_or_equiv
_atom_site_adp_type
_atom_site_occupancy
_atom_site_symmetry_multiplicity
_atom_site_calc_flag
_atom_site_refinement_flags
_atom_site_disorder_assembly
_atom_site_disorder_group
O1 O 0.80805(13) 0.88149(10) 0.53629(11) 0.0538(4) Uani 1 1 d D . .
O2 O 0.89517(12) 0.97640(10) 0.41269(10) 0.0605(5) Uani 1 1 d . . .
O3 O 0.88524(10) 1.13630(9) 0.41654(9) 0.0504(4) Uani 1 1 d . . .
N1 N 0.74723(11) 1.14112(10) 0.65605(11) 0.0364(4) Uani 1 1 d . . .
N2 N 0.80900(12) 0.83209(11) 0.73574(11) 0.0364(4) Uani 1 1 d . . .
C1 C 0.76899(15) 1.14640(12) 0.56333(13) 0.0409(5) Uani 1 1 d . . .
H1A H 0.8202 1.1943 0.5538 0.049 Uiso 1 1 calc R . .
H1B H 0.7095 1.1670 0.5329 0.049 Uiso 1 1 calc R . .
C2 C 0.80375(14) 1.05172(13) 0.52560(13) 0.0381(5) Uani 1 1 d . . .
C3 C 0.78134(14) 0.96856(14) 0.56494(13) 0.0379(5) Uani 1 1 d . . .
C4 C 0.72445(14) 0.96248(13) 0.64866(13) 0.0355(5) Uani 1 1 d . . .
H4 H 0.6698 0.9168 0.6409 0.043 Uiso 1 1 calc R . .
C5 C 0.67919(14) 1.06085(13) 0.67042(14) 0.0412(5) Uani 1 1 d . . .
H5A H 0.6201 1.0703 0.6353 0.049 Uiso 1 1 calc R . .
H5B H 0.6587 1.0609 0.7307 0.049 Uiso 1 1 calc R . .
C6 C 0.84159(14) 1.13683(13) 0.70526(13) 0.0401(5) Uani 1 1 d . . .
H6A H 0.8658 1.2016 0.7136 0.048 Uiso 1 1 calc R . .
H6B H 0.8906 1.1030 0.6706 0.048 Uiso 1 1 calc R . .
C7 C 0.83449(15) 1.08841(13) 0.79321(14) 0.0420(5) Uani 1 1 d . . .
H7A H 0.8910 1.1074 0.8284 0.050 Uiso 1 1 calc R . .
H7B H 0.7744 1.1098 0.8223 0.050 Uiso 1 1 calc R . .
C8 C 0.83264(14) 0.98083(12) 0.78588(13) 0.0339(5) Uani 1 1 d . . .
C9 C 0.78840(13) 0.92830(13) 0.72269(13) 0.0341(5) Uani 1 1 d . . .
C10 C 0.86795(14) 0.82300(13) 0.80792(13) 0.0325(5) Uani 1 1 d . . .
C11 C 0.90948(14) 0.74239(14) 0.84621(13) 0.0404(5) Uani 1 1 d . . .
H11 H 0.8984 0.6817 0.8235 0.048 Uiso 1 1 calc R . .
C12 C 0.96729(14) 0.75506(14) 0.91841(14) 0.0437(5) Uani 1 1 d . . .
H12 H 0.9954 0.7019 0.9452 0.052 Uiso 1 1 calc R . .
C13 C 0.98503(15) 0.84601(14) 0.95266(14) 0.0445(6) Uani 1 1 d . . .
H13 H 1.0252 0.8529 1.0013 0.053 Uiso 1 1 calc R . .
C14 C 0.94310(15) 0.92557(13) 0.91451(13) 0.0414(5) Uani 1 1 d . . .
H14 H 0.9546 0.9860 0.9377 0.050 Uiso 1 1 calc R . .
C15 C 0.88372(13) 0.91545(13) 0.84149(13) 0.0326(5) Uani 1 1 d . . .
C16 C 0.86333(16) 1.04906(15) 0.44755(14) 0.0438(5) Uani 1 1 d . . .
C17 C 0.94990(17) 1.14042(16) 0.34229(14) 0.0645(7) Uani 1 1 d . . .
H17A H 1.0074 1.1011 0.3523 0.097 Uiso 1 1 calc R . .
H17B H 0.9706 1.2053 0.3328 0.097 Uiso 1 1 calc R . .
H17C H 0.9149 1.1176 0.2922 0.097 Uiso 1 1 calc R . .
H1 H 0.838(2) 0.8929(19) 0.4885(14) 0.113(12) Uiso 1 1 d D . .
H2 H 0.7917(13) 0.7877(12) 0.7003(12) 0.036(6) Uiso 1 1 d . . .

loop_
_atom_site_aniso_label
_atom_site_aniso_U_11
_atom_site_aniso_U_22
_atom_site_aniso_U_33
_atom_site_aniso_U_23
_atom_site_aniso_U_13
_atom_site_aniso_U_12
O1 0.0819(12) 0.0323(8) 0.0473(11) -0.0082(8) 0.0010(10) 0.0055(8)
O2 0.0873(12) 0.0432(9) 0.0511(10) -0.0099(8) 0.0130(9) 0.0111(8)
O3 0.0587(10) 0.0453(9) 0.0470(10) 0.0015(8) 0.0062(8) -0.0004(7)
N1 0.0377(10) 0.0319(9) 0.0396(10) -0.0046(8) -0.0023(9) 0.0023(8)
N2 0.0434(11) 0.0264(10) 0.0393(11) -0.0038(9) -0.0054(9) -0.0052(8)
C1 0.0455(13) 0.0336(11) 0.0436(14) 0.0002(11) -0.0046(11) 0.0021(9)
C2 0.0417(12) 0.0334(12) 0.0392(13) -0.0039(10) -0.0051(10) 0.0026(9)
C3 0.0420(13) 0.0349(12) 0.0369(13) -0.0064(11) -0.0099(10) 0.0012(9)
C4 0.0324(11) 0.0308(11) 0.0433(13) -0.0028(10) -0.0070(10) -0.0053(9)
C5 0.0352(12) 0.0412(12) 0.0471(14) -0.0021(11) -0.0035(10) 0.0015(10)
C6 0.0438(12) 0.0280(11) 0.0487(14) -0.0028(10) -0.0072(11) -0.0043(9)
C7 0.0479(13) 0.0344(11) 0.0437(14) -0.0071(10) -0.0103(11) -0.0011(10)
C8 0.0385(12) 0.0282(10) 0.0352(12) -0.0049(10) -0.0028(10) -0.0025(9)
C9 0.0343(11) 0.0299(11) 0.0379(13) -0.0012(10) -0.0003(10) -0.0024(9)
C10 0.0336(11) 0.0331(11) 0.0309(11) -0.0012(9) -0.0011(10) -0.0037(9)
C11 0.0442(13) 0.0301(11) 0.0468(14) 0.0006(11) 0.0009(11) -0.0022(9)
C12 0.0411(12) 0.0440(13) 0.0460(14) 0.0103(11) -0.0003(11) 0.0029(10)
C13 0.0444(13) 0.0471(13) 0.0421(14) 0.0016(12) -0.0092(11) -0.0031(10)
C14 0.0475(13) 0.0359(12) 0.0409(13) -0.0049(11) -0.0045(11) -0.0041(10)
C15 0.0329(11) 0.0328(11) 0.0322(12) -0.0026(10) 0.0010(10) -0.0041(9)
C16 0.0503(14) 0.0404(13) 0.0405(14) -0.0013(12) -0.0079(11) 0.0003(11)
C17 0.0677(17) 0.0764(18) 0.0496(16) 0.0085(14) 0.0152(14) -0.0009(14)

loop_
_atom_type_symbol
_atom_type_description
_atom_type_scat_dispersion_real
_atom_type_scat_dispersion_imag
_atom_type_scat_source
C C 0.0033 0.0016 'International Tables Vol C Tables 4.2.6.8 and 6.1.1.4'
H H 0.0000 0.0000 'International Tables Vol C Tables 4.2.6.8 and 6.1.1.4'
N N 0.0061 0.0033 'International Tables Vol C Tables 4.2.6.8 and 6.1.1.4'
O O 0.0106 0.0060 'International Tables Vol C Tables 4.2.6.8 and 6.1.1.4'

loop_
_geom_angle_atom_site_label_1
_geom_angle_atom_site_label_2
_geom_angle_atom_site_label_3
_geom_angle
_geom_angle_site_symmetry_1
_geom_angle_site_symmetry_3
_geom_angle_publ_flag
C3 O1 H1 103.9(19) . . ?
C16 O3 C17 116.90(17) . . ?
C1 N1 C5 108.16(15) . . ?
C1 N1 C6 109.50(15) . . ?
C5 N1 C6 115.20(15) . . ?
C10 N2 C9 108.81(17) . . ?
C10 N2 H2 127.3(12) . . ?
C9 N2 H2 123.6(12) . . ?
N1 C1 C2 113.11(16) . . ?
N1 C1 H1A 109.0 . . ?
C2 C1 H1A 109.0 . . ?
N1 C1 H1B 109.0 . . ?
C2 C1 H1B 109.0 . . ?
H1A C1 H1B 107.8 . . ?
C3 C2 C16 118.51(19) . . ?
C3 C2 C1 120.71(19) . . ?
C16 C2 C1 120.76(18) . . ?
O1 C3 C2 125.1(2) . . ?
O1 C3 C4 111.54(18) . . ?
C2 C3 C4 123.40(18) . . ?
C3 C4 C9 112.36(15) . . ?
C3 C4 C5 109.71(16) . . ?
C9 C4 C5 110.01(16) . . ?
C3 C4 H4 108.2 . . ?
C9 C4 H4 108.2 . . ?
C5 C4 H4 108.2 . . ?
N1 C5 C4 113.90(15) . . ?
N1 C5 H5A 108.8 . . ?
C4 C5 H5A 108.8 . . ?
N1 C5 H5B 108.8 . . ?
C4 C5 H5B 108.8 . . ?
H5A C5 H5B 107.7 . . ?
N1 C6 C7 115.04(16) . . ?
N1 C6 H6A 108.5 . . ?
C7 C6 H6A 108.5 . . ?
N1 C6 H6B 108.5 . . ?
C7 C6 H6B 108.5 . . ?
H6A C6 H6B 107.5 . . ?
C8 C7 C6 112.21(16) . . ?
C8 C7 H7A 109.2 . . ?
C6 C7 H7A 109.2 . . ?
C8 C7 H7B 109.2 . . ?
C6 C7 H7B 109.2 . . ?
H7A C7 H7B 107.9 . . ?
C9 C8 C15 107.19(16) . . ?
C9 C8 C7 126.89(18) . . ?
C15 C8 C7 125.78(17) . . ?
C8 C9 N2 109.43(17) . . ?
C8 C9 C4 128.50(17) . . ?
N2 C9 C4 122.06(17) . . ?
N2 C10 C11 130.67(18) . . ?
N2 C10 C15 107.49(17) . . ?
C11 C10 C15 121.84(18) . . ?
C12 C11 C10 117.95(19) . . ?
C12 C11 H11 121.0 . . ?
C10 C11 H11 121.0 . . ?
C11 C12 C13 121.48(19) . . ?
C11 C12 H12 119.3 . . ?
C13 C12 H12 119.3 . . ?
C14 C13 C12 120.18(19) . . ?
C14 C13 H13 119.9 . . ?
C12 C13 H13 119.9 . . ?
C13 C14 C15 119.94(18) . . ?
C13 C14 H14 120.0 . . ?
C15 C14 H14 120.0 . . ?
C14 C15 C10 118.61(18) . . ?
C14 C15 C8 134.29(18) . . ?
C10 C15 C8 107.08(17) . . ?
O2 C16 O3 121.3(2) . . ?
O2 C16 C2 125.4(2) . . ?
O3 C16 C2 113.25(18) . . ?
O3 C17 H17A 109.5 . . ?
O3 C17 H17B 109.5 . . ?
H17A C17 H17B 109.5 . . ?
O3 C17 H17C 109.5 . . ?
H17A C17 H17C 109.5 . . ?
H17B C17 H17C 109.5 . . ?

loop_
_geom_bond_atom_site_label_1
_geom_bond_atom_site_label_2
_geom_bond_distance
_geom_bond_site_symmetry_2
_geom_bond_publ_flag
O1 C3 1.344(2) . ?
O1 H1 0.853(17) . ?
O2 C16 1.226(2) . ?
O3 C16 1.342(2) . ?
O3 C17 1.439(2) . ?
N1 C1 1.462(2) . ?
N1 C5 1.463(2) . ?
N1 C6 1.478(2) . ?
N2 C10 1.372(2) . ?
N2 C9 1.388(2) . ?
N2 H2 0.860(17) . ?
C1 C2 1.519(2) . ?
C1 H1A 0.9700 . ?
C1 H1B 0.9700 . ?
C2 C3 1.345(2) . ?
C2 C16 1.446(3) . ?
C3 C4 1.503(3) . ?
C4 C9 1.507(2) . ?
C4 C5 1.540(2) . ?
C4 H4 0.9800 . ?
C5 H5A 0.9700 . ?
C5 H5B 0.9700 . ?
C6 C7 1.520(3) . ?
C6 H6A 0.9700 . ?
C6 H6B 0.9700 . ?
C7 C8 1.508(2) . ?
C7 H7A 0.9700 . ?
C7 H7B 0.9700 . ?
C8 C9 1.357(2) . ?
C8 C15 1.429(2) . ?
C10 C11 1.389(2) . ?
C10 C15 1.408(2) . ?
C11 C12 1.369(3) . ?
C11 H11 0.9300 . ?
C12 C13 1.397(2) . ?
C12 H12 0.9300 . ?
C13 C14 1.378(2) . ?
C13 H13 0.9300 . ?
C14 C15 1.388(3) . ?
C14 H14 0.9300 . ?
C17 H17A 0.9600 . ?
C17 H17B 0.9600 . ?
C17 H17C 0.9600 . ?

loop_
_geom_torsion_atom_site_label_1
_geom_torsion_atom_site_label_2
_geom_torsion_atom_site_label_3
_geom_torsion_atom_site_label_4
_geom_torsion
_geom_torsion_site_symmetry_1
_geom_torsion_site_symmetry_2
_geom_torsion_site_symmetry_3
_geom_torsion_site_symmetry_4
_geom_torsion_publ_flag
C5 N1 C1 C2 -51.8(2) . . . . ?
C6 N1 C1 C2 74.44(19) . . . . ?
N1 C1 C2 C3 22.5(3) . . . . ?
N1 C1 C2 C16 -156.24(17) . . . . ?
C16 C2 C3 O1 -1.7(3) . . . . ?
C1 C2 C3 O1 179.51(18) . . . . ?
C16 C2 C3 C4 176.84(17) . . . . ?
C1 C2 C3 C4 -2.0(3) . . . . ?
O1 C3 C4 C9 67.5(2) . . . . ?
C2 C3 C4 C9 -111.2(2) . . . . ?
O1 C3 C4 C5 -169.79(15) . . . . ?
C2 C3 C4 C5 11.5(3) . . . . ?
C1 N1 C5 C4 64.6(2) . . . . ?
C6 N1 C5 C4 -58.3(2) . . . . ?
C3 C4 C5 N1 -43.2(2) . . . . ?
C9 C4 C5 N1 80.9(2) . . . . ?
C1 N1 C6 C7 -154.03(15) . . . . ?
C5 N1 C6 C7 -31.9(2) . . . . ?
N1 C6 C7 C8 78.1(2) . . . . ?
C6 C7 C8 C9 -35.8(3) . . . . ?
C6 C7 C8 C15 139.39(19) . . . . ?
C15 C8 C9 N2 0.1(2) . . . . ?
C7 C8 C9 N2 176.02(18) . . . . ?
C15 C8 C9 C4 179.09(18) . . . . ?
C7 C8 C9 C4 -5.0(3) . . . . ?
C10 N2 C9 C8 -0.5(2) . . . . ?
C10 N2 C9 C4 -179.57(17) . . . . ?
C3 C4 C9 C8 100.2(2) . . . . ?
C5 C4 C9 C8 -22.4(3) . . . . ?
C3 C4 C9 N2 -80.9(2) . . . . ?
C5 C4 C9 N2 156.52(17) . . . . ?
C9 N2 C10 C11 -178.63(19) . . . . ?
C9 N2 C10 C15 0.7(2) . . . . ?
N2 C10 C11 C12 179.07(19) . . . . ?
C15 C10 C11 C12 -0.2(3) . . . . ?
C10 C11 C12 C13 -0.5(3) . . . . ?
C11 C12 C13 C14 0.8(3) . . . . ?
C12 C13 C14 C15 -0.5(3) . . . . ?
C13 C14 C15 C10 -0.1(3) . . . . ?
C13 C14 C15 C8 -177.9(2) . . . . ?
N2 C10 C15 C14 -178.93(17) . . . . ?
C11 C10 C15 C14 0.5(3) . . . . ?
N2 C10 C15 C8 -0.6(2) . . . . ?
C11 C10 C15 C8 178.77(17) . . . . ?
C9 C8 C15 C14 178.2(2) . . . . ?
C7 C8 C15 C14 2.3(4) . . . . ?
C9 C8 C15 C10 0.3(2) . . . . ?
C7 C8 C15 C10 -175.66(18) . . . . ?
C17 O3 C16 O2 -1.7(3) . . . . ?
C17 O3 C16 C2 175.95(17) . . . . ?
C3 C2 C16 O2 0.8(3) . . . . ?
C1 C2 C16 O2 179.57(19) . . . . ?
C3 C2 C16 O3 -176.78(17) . . . . ?
C1 C2 C16 O3 2.0(3) . . . . ?
